data_2312372
loop_
_publ_author_name
'Metherall, Jessica P.'
'Corner, Philip A.'
'McCabe, James F.'
'Hall, Michael J.'
'Probert, Michael R.'

_publ_section_title
;
 High-throughput nanoscale crystallization of dihydropyridine active
 pharmaceutical ingredients.
;
_journal_coeditor_code RM5073SUP1
_journal_issue 1
_journal_name_full 'Acta crystallographica Section B, Structural science, crystal engineering and materials'
_journal_page_first 4
_journal_page_last 12
_journal_paper_doi 10.1107/S2052520623010053
_journal_volume 80
_journal_year 2024
_chemical_formula_moiety 'C18 H20 N2 O6'
_chemical_formula_sum 'C18 H20 N2 O6'
_chemical_formula_weight 360.36
_chemical_name_common nitrendipine
_chemical_name_systematic
;       
 (rac)-3-ethyl 5-methyl 2,6-dimethyl-4-(3-nitrophenyl) 
-1,4-dihydropyridine-3,5-dicarboxylate
;
_space_group_crystal_system monoclinic
_space_group_IT_number 14
_space_group_name_Hall '-P 2ybc'
_space_group_name_H-M_alt 'P 1 21/c 1'
_atom_sites_solution_hydrogens mixed
_atom_sites_solution_primary dual
_audit_creation_date 2023-05-11
_audit_creation_method
; 
Olex2 1.5 
(compiled 2023.03.06 svn.rbb2c1857 for OlexSys, GUI svn.r6748) 
;
_cell_angle_alpha 90
_cell_angle_beta 93.615(2)
_cell_angle_gamma 90
_cell_formula_units_Z 4
_cell_length_a 8.8143(5)
_cell_length_b 15.3632(8)
_cell_length_c 12.9602(7)
_cell_measurement_reflns_used 9981
_cell_measurement_temperature 150.00
_cell_measurement_theta_max 66.73
_cell_measurement_theta_min 4.47
_cell_volume 1751.52(16)
_computing_cell_refinement 'SAINT V8.40B (?, 2016)'
_computing_data_collection 'Bruker Instrument Service v6.2.6'
_computing_data_reduction 'SAINT V8.40B (?, 2016)'
_computing_molecular_graphics 'Olex2 1.5 (Dolomanov et al., 2009)'
_computing_publication_material 'Olex2 1.5 (Dolomanov et al., 2009)'
_computing_structure_refinement 'SHELXL 2018/3 (Sheldrick, 2015)'
_computing_structure_solution 'SHELXT 2018/2 (Sheldrick, 2018)'
_diffrn_ambient_temperature 150.0
_diffrn_detector 'Bruker Photon II area detector'
_diffrn_detector_area_resol_mean 7.3910
_diffrn_detector_type 'Hybrid area detector'
_diffrn_measured_fraction_theta_full 1.000
_diffrn_measured_fraction_theta_max 1.000
_diffrn_measurement_device 'three-circle diffractometer'
_diffrn_measurement_device_type 'Bruker D8 Venture'
_diffrn_measurement_method '\f and \w scans'
_diffrn_orient_matrix_type 'Bruker AXS Inc. convention APEX3'
_diffrn_radiation_collimation 'focussed source'
_diffrn_radiation_monochromator 'mirror optics'
_diffrn_radiation_probe x-ray
_diffrn_radiation_type CuK\a
_diffrn_radiation_wavelength 1.54178
_diffrn_reflns_av_R_equivalents 0.0427
_diffrn_reflns_av_unetI/netI 0.0254
_diffrn_reflns_Laue_measured_fraction_full 1.000
_diffrn_reflns_Laue_measured_fraction_max 1.000
_diffrn_reflns_limit_h_max 10
_diffrn_reflns_limit_h_min -10
_diffrn_reflns_limit_k_max 18
_diffrn_reflns_limit_k_min -18
_diffrn_reflns_limit_l_max 15
_diffrn_reflns_limit_l_min -15
_diffrn_reflns_number 21238
_diffrn_reflns_point_group_measured_fraction_full 1.000
_diffrn_reflns_point_group_measured_fraction_max 1.000
_diffrn_reflns_theta_full 66.732
_diffrn_reflns_theta_max 66.731
_diffrn_reflns_theta_min 4.468
_diffrn_source 'microfocus sealed X-ray tube'
_diffrn_source_current 1.0
_diffrn_source_power 0.05
_diffrn_source_target Cu
_diffrn_source_type
; 
'Incoatec microfocus 3.0 (cu) X-ray Source' 
;
_diffrn_source_voltage 50.0
_diffrn_standards_number 0
_exptl_absorpt_coefficient_mu 0.868
_exptl_absorpt_correction_T_max 0.7528
_exptl_absorpt_correction_T_min 0.6634
_exptl_absorpt_correction_type multi-scan
_exptl_absorpt_process_details
; 
SADABS-2016/2 (Bruker,2016/2) was used for absorption correction. 
wR2(int) was 0.1443 before and 0.0747 after correction. 
The Ratio of minimum to maximum transmission is 0.8812. 
The \l/2 correction factor is Not present. 
;
_exptl_crystal_colour 'clear light colourless'
_exptl_crystal_colour_lustre clear
_exptl_crystal_colour_modifier light
_exptl_crystal_colour_primary colourless
_exptl_crystal_density_diffrn 1.367
_exptl_crystal_description plate
_exptl_crystal_F_000 760
_exptl_crystal_preparation 'Crystallised from a saturated solution of nitrendipine in DMF.'
_exptl_crystal_recrystallization_method 'High-throughput screening via the ENaCt protocol using SPT Labtech mosquito.'
_exptl_crystal_size_max 0.56
_exptl_crystal_size_mid 0.43
_exptl_crystal_size_min 0.12
_refine_diff_density_max 0.394
_refine_diff_density_min -0.267
_refine_diff_density_rms 0.048
_refine_ls_extinction_method none
_refine_ls_goodness_of_fit_ref 1.052
_refine_ls_hydrogen_treatment mixed
_refine_ls_matrix_type full
_refine_ls_number_parameters 243
_refine_ls_number_reflns 3107
_refine_ls_number_restraints 195
_refine_ls_restrained_S_all 1.022
_refine_ls_R_factor_all 0.0611
_refine_ls_R_factor_gt 0.0569
_refine_ls_shift/su_max 0.000
_refine_ls_shift/su_mean 0.000
_refine_ls_structure_factor_coef Fsqd
_refine_ls_weighting_details 'w=1/[\s^2^(Fo^2^)+(0.0750P)^2^+1.0941P] where P=(Fo^2^+2Fc^2^)/3'
_refine_ls_weighting_scheme calc
_refine_ls_wR_factor_gt 0.1517
_refine_ls_wR_factor_ref 0.1557
_reflns_Friedel_coverage 0.000
_reflns_number_gt 2820
_reflns_number_total 3107
_reflns_threshold_expression 'I > 2\s(I)'
_cod_data_source_file rm5073sup1.cif
_cod_data_source_block nitrendipine
_cod_depositor_comments 'Adding full bibliography for 2312368--2312375.cif.'
_cod_database_code 2312372
_cod_database_fobs_code 2312372
_shelx_shelxl_version_number 2018/3
_shelx_space_group_comment
; 
The symmetry employed for this shelxl refinement is uniquely defined 
by the following loop, which should always be used as a source of 
symmetry information in preference to the above space-group names. 
They are only intended as comments. 
;
_shelx_estimated_absorpt_t_max 0.903
_shelx_estimated_absorpt_t_min 0.642
_olex2_refinement_description
; 
1. Fixed Uiso 
 At 1.2 times of: 
  All C(H) groups, All C(H,H) groups 
 At 1.5 times of: 
  All C(H,H,H) groups 
2. Rigid body (RIGU) restrains 
 All non-hydrogen atoms 
 with sigma for 1-2 distances of 0.004 and sigma for 1-3 distances of 0.004 
3.a Ternary CH refined with riding coordinates: 
 C10(H10) 
3.b Secondary CH2 refined with riding coordinates: 
 C2(H2A,H2B) 
3.c Aromatic/amide H refined with riding coordinates: 
 C16(H16), C12(H12), C14(H14), C15(H15) 
3.d Idealised Me refined as rotating group: 
 C6(H6A,H6B,H6C), C8(H8A,H8B,H8C), C1A(H1AA,H1AB,H1AC), C18A(H18A,H18B,H18C) 
;
_olex2_exptl_crystal_mounting_method
; 
 'Crystal mounted using inert oil from the encapsulation crystallisation 
 technique onto a MiTeGen Kapton micromount.' 
;
_olex2_submission_original_sample_id Nitrendipine
_olex2_submission_special_instructions 'No special instructions were received'

loop_
_space_group_symop_operation_xyz
'x, y, z'
'-x, y+1/2, -z+1/2'
'-x, -y, -z'
'x, -y-1/2, z-1/2'

loop_
_atom_site_label
_atom_site_type_symbol
_atom_site_fract_x
_atom_site_fract_y
_atom_site_fract_z
_atom_site_U_iso_or_equiv
_atom_site_adp_type
_atom_site_occupancy
_atom_site_site_symmetry_order
_atom_site_calc_flag
_atom_site_refinement_flags_posn
_atom_site_refinement_flags_adp
_atom_site_refinement_flags_occupancy
_atom_site_disorder_assembly
_atom_site_disorder_group
O2 O 0.2704(2) 0.35621(10) 0.56701(11) 0.0512(4) Uani 1 1 d . . . . .
O1 O 0.11298(18) 0.37375(10) 0.69349(13) 0.0498(4) Uani 1 1 d . . . . .
N1 N 0.3482(2) 0.17239(11) 0.85662(14) 0.0437(4) Uani 1 1 d . . . . .
O3 O 0.6468(3) 0.13050(13) 0.32761(14) 0.0703(6) Uani 1 1 d . . . . .
O6 O 0.7387(2) 0.21000(15) 0.63297(15) 0.0686(6) Uani 1 1 d . . . . .
O4 O 0.4789(3) 0.04469(14) 0.25243(14) 0.0803(7) Uani 1 1 d . . . . .
N2 N 0.5261(3) 0.08904(14) 0.32555(14) 0.0586(6) Uani 1 1 d . . . . .
O5 O 0.8061(2) 0.13383(15) 0.7749(2) 0.0873(7) Uani 1 1 d . . . . .
C4 C 0.3035(2) 0.26486(12) 0.71285(14) 0.0356(4) Uani 1 1 d . . . . .
C3 C 0.2293(2) 0.33446(13) 0.65138(15) 0.0382(4) Uani 1 1 d . . . . .
C5 C 0.2580(2) 0.23377(13) 0.80424(15) 0.0377(4) Uani 1 1 d . . . . .
C11 C 0.3957(2) 0.15955(13) 0.58038(15) 0.0392(5) Uani 1 1 d . . . . .
C10 C 0.4408(2) 0.22622(13) 0.66471(15) 0.0388(5) Uani 1 1 d . . . . .
H10 H 0.496495 0.274680 0.632075 0.047 Uiso 1 1 calc R U . . .
C9 C 0.5490(2) 0.18416(14) 0.74667(16) 0.0437(5) Uani 1 1 d . . . . .
C13 C 0.4358(3) 0.09375(14) 0.41681(16) 0.0485(5) Uani 1 1 d . . . . .
C16 C 0.2807(3) 0.09926(13) 0.59249(16) 0.0438(5) Uani 1 1 d . . . . .
H16 H 0.227222 0.099872 0.653887 0.053 Uiso 1 1 calc R U . . .
C7 C 0.4967(3) 0.15551(14) 0.83582(17) 0.0454(5) Uani 1 1 d . . . . .
C6 C 0.1202(3) 0.25743(15) 0.85926(16) 0.0458(5) Uani 1 1 d . . . . .
H6A H 0.089597 0.207847 0.900768 0.069 Uiso 1 1 calc R U . . .
H6B H 0.037170 0.272585 0.808565 0.069 Uiso 1 1 calc R U . . .
H6C H 0.143167 0.307387 0.904594 0.069 Uiso 1 1 calc R U . . .
C12 C 0.4750(3) 0.15641(14) 0.49096(15) 0.0428(5) Uani 1 1 d . . . . .
H12 H 0.554724 0.196532 0.480792 0.051 Uiso 1 1 calc R U . . .
C14 C 0.3199(3) 0.03535(14) 0.42635(18) 0.0535(6) Uani 1 1 d . . . . .
H14 H 0.293545 -0.005510 0.373188 0.064 Uiso 1 1 calc R U . . .
C15 C 0.2424(3) 0.03789(15) 0.51598(18) 0.0520(6) Uani 1 1 d . . . . .
H15 H 0.162717 -0.002418 0.525394 0.062 Uiso 1 1 calc R U . . .
C17 C 0.7087(3) 0.17266(16) 0.7225(2) 0.0565(6) Uani 1 1 d . . . . .
C8 C 0.5843(3) 0.10640(17) 0.9203(2) 0.0615(7) Uani 1 1 d . . . . .
H8A H 0.521761 0.100160 0.979779 0.092 Uiso 1 1 calc R U . . .
H8B H 0.677392 0.138396 0.941349 0.092 Uiso 1 1 calc R U . . .
H8C H 0.610966 0.048633 0.895001 0.092 Uiso 1 1 calc R U . . .
C2 C 0.0384(3) 0.44218(18) 0.6309(3) 0.0662(7) Uani 1 1 d . . . . .
H2A H 0.109734 0.490957 0.621821 0.079 Uiso 1 1 calc R U . . .
H2B H 0.005161 0.419223 0.561729 0.079 Uiso 1 1 calc R U . . .
C1A C -0.0909(5) 0.4719(3) 0.6834(4) 0.131(2) Uani 1 1 d . . . . .
H1AA H -0.138691 0.520836 0.645318 0.196 Uiso 1 1 calc R U . . .
H1AB H -0.057639 0.490812 0.753456 0.196 Uiso 1 1 calc R U . . .
H1AC H -0.164345 0.424329 0.687310 0.196 Uiso 1 1 calc R U . . .
C18A C 0.8889(3) 0.1968(3) 0.5956(3) 0.0926(12) Uani 1 1 d . . . . .
H18A H 0.886037 0.208960 0.521290 0.139 Uiso 1 1 calc R U . . .
H18B H 0.920533 0.136326 0.608126 0.139 Uiso 1 1 calc R U . . .
H18C H 0.961474 0.236059 0.632200 0.139 Uiso 1 1 calc R U . . .
H1 H 0.316(3) 0.1599(15) 0.911(2) 0.039(6) Uiso 1 1 d . . . . .

loop_
_atom_site_aniso_label
_atom_site_aniso_U_11
_atom_site_aniso_U_22
_atom_site_aniso_U_33
_atom_site_aniso_U_23
_atom_site_aniso_U_13
_atom_site_aniso_U_12
O2 0.0765(11) 0.0462(9) 0.0305(7) 0.0016(6) -0.0001(7) 0.0058(8)
O1 0.0498(9) 0.0417(8) 0.0580(9) 0.0068(7) 0.0042(7) 0.0075(7)
N1 0.0634(11) 0.0372(9) 0.0298(9) 0.0017(7) -0.0022(8) -0.0010(8)
O3 0.1054(16) 0.0602(11) 0.0473(10) 0.0042(8) 0.0202(10) 0.0176(11)
O6 0.0489(10) 0.0989(15) 0.0584(11) -0.0257(10) 0.0054(8) 0.0002(9)
O4 0.1207(18) 0.0766(13) 0.0416(10) -0.0205(9) -0.0107(10) 0.0364(12)
N2 0.0930(16) 0.0475(11) 0.0348(10) 0.0006(8) -0.0005(10) 0.0279(11)
O5 0.0496(11) 0.0744(14) 0.135(2) 0.0125(13) -0.0188(12) 0.0026(10)
C4 0.0441(10) 0.0325(10) 0.0296(9) -0.0045(7) -0.0029(7) -0.0022(8)
C3 0.0459(11) 0.0340(10) 0.0338(10) -0.0061(8) -0.0051(8) -0.0025(8)
C5 0.0479(11) 0.0336(10) 0.0309(9) -0.0048(7) -0.0040(8) -0.0043(8)
C11 0.0525(11) 0.0314(10) 0.0327(10) -0.0013(8) -0.0060(8) 0.0089(8)
C10 0.0472(11) 0.0338(10) 0.0350(10) -0.0042(8) 0.0003(8) 0.0000(8)
C9 0.0496(12) 0.0377(11) 0.0425(11) -0.0099(9) -0.0087(9) 0.0017(9)
C13 0.0712(14) 0.0406(11) 0.0324(10) -0.0006(8) -0.0062(9) 0.0212(10)
C16 0.0565(12) 0.0345(10) 0.0390(11) -0.0020(8) -0.0075(9) 0.0040(9)
C7 0.0566(12) 0.0344(10) 0.0434(11) -0.0086(8) -0.0121(9) 0.0031(9)
C6 0.0558(12) 0.0486(12) 0.0330(10) -0.0025(9) 0.0039(9) -0.0046(10)
C12 0.0576(13) 0.0360(10) 0.0340(10) 0.0017(8) -0.0026(9) 0.0119(9)
C14 0.0775(16) 0.0370(11) 0.0430(12) -0.0099(9) -0.0187(11) 0.0162(11)
C15 0.0655(14) 0.0358(11) 0.0521(13) -0.0052(9) -0.0158(10) 0.0036(10)
C17 0.0443(12) 0.0445(12) 0.0787(17) -0.0205(11) -0.0108(11) -0.0037(10)
C8 0.0839(18) 0.0495(13) 0.0481(13) -0.0054(10) -0.0200(12) 0.0154(13)
C2 0.0584(15) 0.0494(14) 0.090(2) 0.0185(13) -0.0032(13) 0.0106(11)
C1A 0.092(3) 0.111(3) 0.194(5) 0.058(3) 0.054(3) 0.047(3)
C18A 0.0425(14) 0.113(3) 0.124(3) -0.055(2) 0.0134(16) -0.0150(15)

loop_
_atom_type_symbol
_atom_type_description
_atom_type_scat_dispersion_real
_atom_type_scat_dispersion_imag
_atom_type_scat_source
C C 0.0181 0.0091 'International Tables Vol C Tables 4.2.6.8 and 6.1.1.4'
H H 0.0000 0.0000 'International Tables Vol C Tables 4.2.6.8 and 6.1.1.4'
N N 0.0311 0.0180 'International Tables Vol C Tables 4.2.6.8 and 6.1.1.4'
O O 0.0492 0.0322 'International Tables Vol C Tables 4.2.6.8 and 6.1.1.4'

loop_
_geom_angle_atom_site_label_1
_geom_angle_atom_site_label_2
_geom_angle_atom_site_label_3
_geom_angle
_geom_angle_site_symmetry_1
_geom_angle_site_symmetry_3
_geom_angle_publ_flag
C3 O1 C2 115.41(19) . . ?
C5 N1 H1 111.7(17) . . ?
C7 N1 C5 123.77(19) . . ?
C7 N1 H1 121.6(17) . . ?
C17 O6 C18A 117.6(3) . . ?
O3 N2 C13 117.7(2) . . ?
O4 N2 O3 123.7(2) . . ?
O4 N2 C13 118.6(3) . . ?
C3 C4 C10 113.76(17) . . ?
C5 C4 C3 125.75(19) . . ?
C5 C4 C10 120.49(18) . . ?
O2 C3 O1 121.39(19) . . ?
O2 C3 C4 122.74(19) . . ?
O1 C3 C4 115.87(17) . . ?
N1 C5 C6 113.05(18) . . ?
C4 C5 N1 118.32(19) . . ?
C4 C5 C6 128.63(19) . . ?
C16 C11 C10 121.56(18) . . ?
C16 C11 C12 118.64(19) . . ?
C12 C11 C10 119.74(19) . . ?
C4 C10 C11 112.16(16) . . ?
C4 C10 H10 107.9 . . ?
C4 C10 C9 111.05(16) . . ?
C11 C10 H10 107.9 . . ?
C9 C10 C11 109.64(16) . . ?
C9 C10 H10 107.9 . . ?
C7 C9 C10 120.3(2) . . ?
C7 C9 C17 121.8(2) . . ?
C17 C9 C10 117.8(2) . . ?
C12 C13 N2 117.9(2) . . ?
C14 C13 N2 119.0(2) . . ?
C14 C13 C12 123.1(2) . . ?
C11 C16 H16 119.5 . . ?
C11 C16 C15 121.1(2) . . ?
C15 C16 H16 119.5 . . ?
N1 C7 C8 113.8(2) . . ?
C9 C7 N1 119.20(19) . . ?
C9 C7 C8 127.0(2) . . ?
C5 C6 H6A 109.5 . . ?
C5 C6 H6B 109.5 . . ?
C5 C6 H6C 109.5 . . ?
H6A C6 H6B 109.5 . . ?
H6A C6 H6C 109.5 . . ?
H6B C6 H6C 109.5 . . ?
C11 C12 H12 120.5 . . ?
C13 C12 C11 119.0(2) . . ?
C13 C12 H12 120.5 . . ?
C13 C14 H14 121.1 . . ?
C13 C14 C15 117.8(2) . . ?
C15 C14 H14 121.1 . . ?
C16 C15 H15 119.8 . . ?
C14 C15 C16 120.4(2) . . ?
C14 C15 H15 119.8 . . ?
O6 C17 C9 112.2(2) . . ?
O5 C17 O6 121.6(3) . . ?
O5 C17 C9 126.2(3) . . ?
C7 C8 H8A 109.5 . . ?
C7 C8 H8B 109.5 . . ?
C7 C8 H8C 109.5 . . ?
H8A C8 H8B 109.5 . . ?
H8A C8 H8C 109.5 . . ?
H8B C8 H8C 109.5 . . ?
O1 C2 H2A 110.1 . . ?
O1 C2 H2B 110.1 . . ?
H2A C2 H2B 108.4 . . ?
C1A C2 O1 107.9(3) . . ?
C1A C2 H2A 110.1 . . ?
C1A C2 H2B 110.1 . . ?
C2 C1A H1AA 109.5 . . ?
C2 C1A H1AB 109.5 . . ?
C2 C1A H1AC 109.5 . . ?
H1AA C1A H1AB 109.5 . . ?
H1AA C1A H1AC 109.5 . . ?
H1AB C1A H1AC 109.5 . . ?
O6 C18A H18A 109.5 . . ?
O6 C18A H18B 109.5 . . ?
O6 C18A H18C 109.5 . . ?
H18A C18A H18B 109.5 . . ?
H18A C18A H18C 109.5 . . ?
H18B C18A H18C 109.5 . . ?

loop_
_geom_bond_atom_site_label_1
_geom_bond_atom_site_label_2
_geom_bond_distance
_geom_bond_site_symmetry_2
_geom_bond_publ_flag
O2 C3 1.220(3) . ?
O1 C3 1.336(3) . ?
O1 C2 1.459(3) . ?
N1 C5 1.383(3) . ?
N1 C7 1.378(3) . ?
N1 H1 0.80(3) . ?
O3 N2 1.239(3) . ?
O6 C17 1.336(4) . ?
O6 C18A 1.453(3) . ?
O4 N2 1.219(3) . ?
N2 C13 1.468(3) . ?
O5 C17 1.217(3) . ?
C4 C3 1.463(3) . ?
C4 C5 1.361(3) . ?
C4 C10 1.517(3) . ?
C5 C6 1.492(3) . ?
C11 C10 1.532(3) . ?
C11 C16 1.390(3) . ?
C11 C12 1.391(3) . ?
C10 H10 1.0000 . ?
C10 C9 1.526(3) . ?
C9 C7 1.345(3) . ?
C9 C17 1.471(3) . ?
C13 C12 1.388(3) . ?
C13 C14 1.372(4) . ?
C16 H16 0.9500 . ?
C16 C15 1.394(3) . ?
C7 C8 1.503(3) . ?
C6 H6A 0.9800 . ?
C6 H6B 0.9800 . ?
C6 H6C 0.9800 . ?
C12 H12 0.9500 . ?
C14 H14 0.9500 . ?
C14 C15 1.385(4) . ?
C15 H15 0.9500 . ?
C8 H8A 0.9800 . ?
C8 H8B 0.9800 . ?
C8 H8C 0.9800 . ?
C2 H2A 0.9900 . ?
C2 H2B 0.9900 . ?
C2 C1A 1.438(5) . ?
C1A H1AA 0.9800 . ?
C1A H1AB 0.9800 . ?
C1A H1AC 0.9800 . ?
C18A H18A 0.9800 . ?
C18A H18B 0.9800 . ?
C18A H18C 0.9800 . ?

loop_
_geom_torsion_atom_site_label_1
_geom_torsion_atom_site_label_2
_geom_torsion_atom_site_label_3
_geom_torsion_atom_site_label_4
_geom_torsion
_geom_torsion_site_symmetry_1
_geom_torsion_site_symmetry_2
_geom_torsion_site_symmetry_3
_geom_torsion_site_symmetry_4
_geom_torsion_publ_flag
O3 N2 C13 C12 12.0(3) . . . . ?
O3 N2 C13 C14 -166.5(2) . . . . ?
O4 N2 C13 C12 -168.2(2) . . . . ?
O4 N2 C13 C14 13.3(3) . . . . ?
N2 C13 C12 C11 -177.05(18) . . . . ?
N2 C13 C14 C15 176.26(19) . . . . ?
C4 C10 C9 C7 24.8(3) . . . . ?
C4 C10 C9 C17 -158.00(18) . . . . ?
C3 O1 C2 C1A 175.2(3) . . . . ?
C3 C4 C5 N1 -174.89(17) . . . . ?
C3 C4 C5 C6 4.6(3) . . . . ?
C3 C4 C10 C11 -80.6(2) . . . . ?
C3 C4 C10 C9 156.34(17) . . . . ?
C5 N1 C7 C9 -15.7(3) . . . . ?
C5 N1 C7 C8 163.32(19) . . . . ?
C5 C4 C3 O2 -175.69(19) . . . . ?
C5 C4 C3 O1 4.6(3) . . . . ?
C5 C4 C10 C11 98.5(2) . . . . ?
C5 C4 C10 C9 -24.6(3) . . . . ?
C11 C10 C9 C7 -99.7(2) . . . . ?
C11 C10 C9 C17 77.5(2) . . . . ?
C11 C16 C15 C14 0.6(3) . . . . ?
C10 C4 C3 O2 3.3(3) . . . . ?
C10 C4 C3 O1 -176.40(16) . . . . ?
C10 C4 C5 N1 6.2(3) . . . . ?
C10 C4 C5 C6 -174.36(18) . . . . ?
C10 C11 C16 C15 -178.86(19) . . . . ?
C10 C11 C12 C13 177.94(18) . . . . ?
C10 C9 C7 N1 -6.5(3) . . . . ?
C10 C9 C7 C8 174.6(2) . . . . ?
C10 C9 C17 O6 6.3(3) . . . . ?
C10 C9 C17 O5 -173.2(2) . . . . ?
C13 C14 C15 C16 1.1(3) . . . . ?
C16 C11 C10 C4 -41.6(3) . . . . ?
C16 C11 C10 C9 82.2(2) . . . . ?
C16 C11 C12 C13 0.4(3) . . . . ?
C7 N1 C5 C4 15.8(3) . . . . ?
C7 N1 C5 C6 -163.70(18) . . . . ?
C7 C9 C17 O6 -176.5(2) . . . . ?
C7 C9 C17 O5 4.0(4) . . . . ?
C12 C11 C10 C4 140.96(18) . . . . ?
C12 C11 C10 C9 -95.2(2) . . . . ?
C12 C11 C16 C15 -1.4(3) . . . . ?
C12 C13 C14 C15 -2.2(3) . . . . ?
C14 C13 C12 C11 1.4(3) . . . . ?
C17 C9 C7 N1 176.45(19) . . . . ?
C17 C9 C7 C8 -2.4(3) . . . . ?
C2 O1 C3 O2 1.2(3) . . . . ?
C2 O1 C3 C4 -179.13(19) . . . . ?
C18A O6 C17 O5 4.9(4) . . . . ?
C18A O6 C17 C9 -174.6(2) . . . . ?
